data_1556445
loop_
_publ_author_name
'Hardin, A.E.S.'
'Ellington, T.L.'
'Nguyen, S.T.'
'Rheingold, A.L.'
'Tschumper, G.S.'
'Watkins, D.L.'
'Hammer, N.I.'

_publ_section_title
;
 A Raman Spectroscopic and Computational Study of New Aromatic
 Pyrimidine-Based Halogen Bond Acceptors
;
_journal_name_full Inorganics
_journal_page_first 119
_journal_paper_doi 10.3390/inorganics7100119
_journal_volume 7
_journal_year 2019
_chemical_formula_moiety 'C8 H3 I N2 O4, C8 H6 N2 O'
_chemical_formula_sum 'C16 H9 I N4 O5'
_chemical_formula_weight 464.17
_space_group_crystal_system triclinic
_space_group_IT_number 2
_space_group_name_Hall '-P 1'
_space_group_name_H-M_alt 'P -1'
_atom_sites_solution_hydrogens geom
_atom_sites_solution_primary dual
_cell_angle_alpha 79.340(4)
_cell_angle_beta 80.010(4)
_cell_angle_gamma 89.242(4)
_cell_formula_units_Z 4
_cell_length_a 6.9398(10)
_cell_length_b 16.126(2)
_cell_length_c 18.517(3)
_cell_measurement_reflns_used 7029
_cell_measurement_temperature 100
_cell_measurement_theta_max 25.753
_cell_measurement_theta_min 2.273
_cell_volume 2005.2(5)
_computing_cell_refinement 'SAINT v8.34A (Bruker, 2013)'
_computing_data_collection 'APEX2 v2013.6-2 (Bruker, 2013)'
_computing_data_reduction 'SAINT v8.34A (Bruker, 2013)'
_computing_molecular_graphics 'Olex2 (Dolomanov et al., 2009)'
_computing_publication_material 'Olex2 (Dolomanov et al., 2009)'
_computing_structure_refinement 'ShelXL (Sheldrick, 2015)'
_computing_structure_solution 'ShelXT (Sheldrick, 2015)'
_diffrn_ambient_temperature 100
_diffrn_detector 'Bruker APEX CCD'
_diffrn_detector_area_resol_mean 8.0
_diffrn_detector_type 'CCD Area Detector'
_diffrn_measured_fraction_theta_full 0.989
_diffrn_measured_fraction_theta_max 0.973
_diffrn_measurement_device 'Kappa Four-Circle Diffractometer'
_diffrn_measurement_device_type 'Bruker APEX-II CCD'
_diffrn_measurement_method '\w and \f scans'
_diffrn_radiation_monochromator graphite
_diffrn_radiation_probe x-ray
_diffrn_radiation_type MoK\a
_diffrn_radiation_wavelength 0.71073
_diffrn_radiation_xray_symbol K-L~3~
_diffrn_reflns_av_R_equivalents 0.0516
_diffrn_reflns_av_unetI/netI 0.0635
_diffrn_reflns_Laue_measured_fraction_full 0.989
_diffrn_reflns_Laue_measured_fraction_max 0.973
_diffrn_reflns_limit_h_max 8
_diffrn_reflns_limit_h_min -8
_diffrn_reflns_limit_k_max 20
_diffrn_reflns_limit_k_min -15
_diffrn_reflns_limit_l_max 23
_diffrn_reflns_limit_l_min -23
_diffrn_reflns_number 22950
_diffrn_reflns_point_group_measured_fraction_full 0.989
_diffrn_reflns_point_group_measured_fraction_max 0.973
_diffrn_reflns_theta_full 25.242
_diffrn_reflns_theta_max 26.452
_diffrn_reflns_theta_min 1.550
_diffrn_source 'sealed tube'
_diffrn_source_type fine-focus
_diffrn_standards_number 0
_exptl_absorpt_coefficient_mu 1.628
_exptl_absorpt_correction_T_max 0.7454
_exptl_absorpt_correction_T_min 0.5187
_exptl_absorpt_correction_type multi-scan
_exptl_crystal_colour colourless
_exptl_crystal_colour_primary colourless
_exptl_crystal_density_diffrn 1.538
_exptl_crystal_description block
_exptl_crystal_F_000 904
_exptl_crystal_size_max 0.3
_exptl_crystal_size_mid 0.2
_exptl_crystal_size_min 0.12
_refine_diff_density_max 2.026
_refine_diff_density_min -1.860
_refine_diff_density_rms 0.148
_refine_ls_extinction_coef .
_refine_ls_extinction_method none
_refine_ls_goodness_of_fit_ref 1.043
_refine_ls_hydrogen_treatment constr
_refine_ls_matrix_type full
_refine_ls_number_parameters 469
_refine_ls_number_reflns 8062
_refine_ls_number_restraints 0
_refine_ls_restrained_S_all 1.043
_refine_ls_R_factor_all 0.0672
_refine_ls_R_factor_gt 0.0484
_refine_ls_shift/su_max 0.001
_refine_ls_shift/su_mean 0.000
_refine_ls_structure_factor_coef Fsqd
_refine_ls_weighting_details 'w=1/[\s^2^(Fo^2^)+(0.0587P)^2^+2.7855P] where P=(Fo^2^+2Fc^2^)/3'
_refine_ls_weighting_scheme calc
_refine_ls_wR_factor_gt 0.1119
_refine_ls_wR_factor_ref 0.1220
_reflns_Friedel_coverage 0.000
_reflns_Friedel_fraction_full .
_reflns_Friedel_fraction_max .
_reflns_number_gt 6152
_reflns_number_total 8062
_reflns_threshold_expression 'I > 2\s(I)'
_cod_data_source_file dwat21_0m_a_sq.cif
_cod_data_source_block dwat21_0m_a_sq
_cod_depositor_comments
;
The following automatic conversions were performed:

data item '_diffrn_radiation_probe' value 'X-ray' was changed to
'x-ray' in accordance with the built-in table derived from the CIF
Core dictionary named 'cif_core.dic' version 2.4.5 last updated on
2014-11-21.

Automatic conversion script
Id: cif_fix_values 6909 2019-04-08 15:41:33Z antanas 
;
_cod_database_code 1556445
_shelx_space_group_comment
;
The symmetry employed for this shelxl refinement is uniquely defined
by the following loop, which should always be used as a source of
symmetry information in preference to the above space-group names.
They are only intended as comments.
;
_shelx_estimated_absorpt_t_max 0.829
_shelx_estimated_absorpt_t_min 0.641
_olex2_refinement_description
;
1. Fixed Uiso
 At 1.2 times of:
  All C(H) groups
2.a Aromatic/amide H refined with riding coordinates:
 C14(H14), C16(H16), C4(H4), C30(H30), C27(H27), C12(H12), C8(H8), C26(H26),
 C22(H22), C6(H6), C32(H32), C19(H19), C25(H25), C17(H17), C31(H31), C23(H23),
 C24(H24), C18(H18)
;

loop_
_space_group_symop_operation_xyz
'x, y, z'
'-x, -y, -z'

loop_
_atom_site_label
_atom_site_type_symbol
_atom_site_fract_x
_atom_site_fract_y
_atom_site_fract_z
_atom_site_U_iso_or_equiv
_atom_site_adp_type
_atom_site_occupancy
_atom_site_site_symmetry_order
_atom_site_calc_flag
_atom_site_refinement_flags_posn
_atom_site_refinement_flags_adp
_atom_site_refinement_flags_occupancy
_atom_site_disorder_assembly
_atom_site_disorder_group
I2 I 0.45543(5) 0.67010(2) 0.01966(2) 0.02265(11) Uani 1 1 d . . . . .
I1 I 0.04128(5) 0.17576(2) 0.00785(2) 0.02321(11) Uani 1 1 d . . . . .
O10 O 1.0904(5) 0.6773(2) 0.3171(2) 0.0318(9) Uani 1 1 d . . . . .
O7 O 0.5646(7) 0.8646(2) 0.3544(2) 0.0391(11) Uani 1 1 d . . . . .
O8 O 0.5728(6) 0.7904(3) 0.4639(2) 0.0400(10) Uani 1 1 d . . . . .
O1 O 0.1968(6) -0.0067(2) 0.3945(2) 0.0358(10) Uani 1 1 d . . . . .
O2 O 0.1744(7) 0.0641(3) 0.4846(2) 0.0408(10) Uani 1 1 d . . . . .
O6 O 0.7237(7) 0.4956(3) 0.4851(2) 0.0449(12) Uani 1 1 d . . . . .
O9 O 0.6773(6) 0.1941(3) 0.3760(2) 0.0402(11) Uani 1 1 d . . . . .
N3 N 0.6990(7) 0.4960(3) 0.4219(2) 0.0263(10) Uani 1 1 d . . . . .
N4 N 0.5751(7) 0.7974(3) 0.3962(2) 0.0271(10) Uani 1 1 d . . . . .
N5 N 0.6063(6) 0.3278(3) 0.1258(2) 0.0284(11) Uani 1 1 d . . . . .
N1 N 0.1822(7) 0.0587(3) 0.4185(2) 0.0292(11) Uani 1 1 d . . . . .
N7 N 1.0064(7) 0.8584(3) 0.1327(2) 0.0282(11) Uani 1 1 d . . . . .
N2 N 0.1997(8) 0.3678(3) 0.3615(3) 0.0365(12) Uani 1 1 d . . . . .
C14 C 0.6333(7) 0.6460(3) 0.4097(3) 0.0176(10) Uani 1 1 d . . . . .
H14 H 0.650765 0.643815 0.459758 0.021 Uiso 1 1 calc R . . . .
C9 C 0.5036(8) 0.6627(3) 0.1253(3) 0.0234(11) Uani 1 1 d . . . . .
N8 N 0.9809(7) 0.9641(3) 0.2081(3) 0.0351(12) Uani 1 1 d . . . . .
C15 C 0.5913(7) 0.7201(3) 0.3648(3) 0.0199(11) Uani 1 1 d . . . . .
C13 C 0.6483(7) 0.5749(3) 0.3766(3) 0.0193(11) Uani 1 1 d . . . . .
C11 C 0.5729(7) 0.6521(3) 0.2617(3) 0.0197(11) Uani 1 1 d . . . . .
C16 C 0.5626(7) 0.7252(3) 0.2917(3) 0.0201(11) Uani 1 1 d . . . . .
H16 H 0.536447 0.777833 0.262767 0.024 Uiso 1 1 calc R . . . .
C1 C 0.0870(8) 0.1962(3) 0.1083(3) 0.0230(11) Uani 1 1 d . . . . .
N6 N 0.6341(8) 0.4136(3) 0.2149(3) 0.0385(12) Uani 1 1 d . . . . .
C29 C 1.0381(8) 0.8207(3) 0.2605(3) 0.0241(12) Uani 1 1 d . . . . .
C4 C 0.1523(7) 0.1345(3) 0.2937(3) 0.0220(11) Uani 1 1 d . . . . .
H4 H 0.144710 0.081228 0.279265 0.026 Uiso 1 1 calc R . . . .
C10 C 0.5348(7) 0.6560(3) 0.1878(3) 0.0216(11) Uani 1 1 d . . . . .
C3 C 0.1400(7) 0.2099(3) 0.2424(3) 0.0209(11) Uani 1 1 d . . . . .
C30 C 1.0339(8) 0.7997(3) 0.1913(3) 0.0272(12) Uani 1 1 d . . . . .
H30 H 1.050887 0.742666 0.185443 0.033 Uiso 1 1 calc R . . . .
C27 C 1.0852(8) 0.7652(4) 0.3958(3) 0.0322(13) Uani 1 1 d . . . . .
H27 H 1.076048 0.815332 0.416175 0.039 Uiso 1 1 calc R . . . .
C2 C 0.1125(8) 0.2052(3) 0.1686(3) 0.0237(12) Uani 1 1 d . . . . .
C5 C 0.1755(8) 0.1392(3) 0.3651(3) 0.0242(12) Uani 1 1 d . . . . .
O3 O 0.1654(11) 0.4320(3) 0.3209(3) 0.087(2) Uani 1 1 d . . . . .
C21 C 0.6551(8) 0.2628(4) 0.2479(3) 0.0261(12) Uani 1 1 d . . . . .
O4 O 0.2503(10) 0.3688(3) 0.4195(3) 0.079(2) Uani 1 1 d . . . . .
C12 C 0.6176(7) 0.5755(3) 0.3044(3) 0.0211(11) Uani 1 1 d . . . . .
H12 H 0.626606 0.525069 0.284382 0.025 Uiso 1 1 calc R . . . .
O5 O 0.7200(11) 0.4339(3) 0.3943(3) 0.093(2) Uani 1 1 d . . . . .
C7 C 0.1795(8) 0.2866(3) 0.3381(3) 0.0269(12) Uani 1 1 d . . . . .
C8 C 0.1533(8) 0.2870(3) 0.2655(3) 0.0252(12) Uani 1 1 d . . . . .
H8 H 0.144574 0.338708 0.232136 0.030 Uiso 1 1 calc R . . . .
C26 C 1.1180(8) 0.6829(4) 0.4338(3) 0.0339(14) Uani 1 1 d . . . . .
H26 H 1.134462 0.667278 0.484392 0.041 Uiso 1 1 calc R . . . .
C22 C 0.6297(8) 0.2583(4) 0.1757(3) 0.0264(12) Uani 1 1 d . . . . .
H22 H 0.628980 0.204717 0.161490 0.032 Uiso 1 1 calc R . . . .
C6 C 0.1896(8) 0.2135(3) 0.3893(3) 0.0259(12) Uani 1 1 d . . . . .
H6 H 0.205479 0.214830 0.439054 0.031 Uiso 1 1 calc R . . . .
C20 C 0.6703(8) 0.1872(4) 0.3037(3) 0.0336(14) Uani 1 1 d . . . . .
C28 C 1.0694(8) 0.7593(4) 0.3253(3) 0.0284(13) Uani 1 1 d . . . . .
C32 C 1.0081(8) 0.9042(4) 0.2655(3) 0.0288(13) Uani 1 1 d . . . . .
H32 H 1.006691 0.920072 0.312541 0.035 Uiso 1 1 calc R . . . .
C19 C 0.6720(8) 0.1091(4) 0.2958(3) 0.0360(15) Uani 1 1 d . . . . .
H19 H 0.667816 0.088717 0.251109 0.043 Uiso 1 1 calc R . . . .
C25 C 1.1211(8) 0.6322(4) 0.3851(3) 0.0355(15) Uani 1 1 d . . . . .
H25 H 1.141613 0.573118 0.395405 0.043 Uiso 1 1 calc R . . . .
C17 C 0.6831(8) 0.1117(3) 0.4147(3) 0.0327(14) Uani 1 1 d . . . . .
H17 H 0.687484 0.095842 0.466386 0.039 Uiso 1 1 calc R . . . .
C31 C 0.9820(8) 0.9372(3) 0.1443(3) 0.0309(13) Uani 1 1 d . . . . .
H31 H 0.963319 0.978635 0.102616 0.037 Uiso 1 1 calc R . . . .
C23 C 0.6081(9) 0.4016(4) 0.1486(3) 0.0337(14) Uani 1 1 d . . . . .
H23 H 0.588694 0.450540 0.113438 0.040 Uiso 1 1 calc R . . . .
C24 C 0.6584(9) 0.3433(4) 0.2640(3) 0.0385(15) Uani 1 1 d . . . . .
H24 H 0.678944 0.349128 0.312223 0.046 Uiso 1 1 calc R . . . .
C18 C 0.6815(9) 0.0591(4) 0.3680(4) 0.052(2) Uani 1 1 d . . . . .
H18 H 0.685888 -0.000701 0.379914 0.063 Uiso 1 1 calc R . . . .

loop_
_atom_site_aniso_label
_atom_site_aniso_U_11
_atom_site_aniso_U_22
_atom_site_aniso_U_33
_atom_site_aniso_U_23
_atom_site_aniso_U_13
_atom_site_aniso_U_12
I2 0.0263(2) 0.0306(2) 0.01161(16) -0.00288(13) -0.00574(13) -0.00115(14)
I1 0.0265(2) 0.0292(2) 0.01340(17) 0.00022(13) -0.00648(14) 0.00062(14)
O10 0.027(2) 0.038(2) 0.026(2) 0.0052(17) -0.0049(17) -0.0022(17)
O7 0.069(3) 0.019(2) 0.029(2) -0.0039(17) -0.009(2) 0.002(2)
O8 0.058(3) 0.043(2) 0.026(2) -0.0184(18) -0.014(2) 0.010(2)
O1 0.047(3) 0.030(2) 0.031(2) 0.0006(18) -0.0153(19) 0.0044(19)
O2 0.058(3) 0.046(3) 0.018(2) 0.0029(18) -0.0162(19) -0.007(2)
O6 0.079(3) 0.042(2) 0.017(2) -0.0024(18) -0.022(2) 0.013(2)
O9 0.049(3) 0.043(3) 0.027(2) -0.0038(19) -0.006(2) 0.007(2)
N3 0.031(3) 0.030(3) 0.019(2) -0.0021(19) -0.0089(19) 0.001(2)
N4 0.029(3) 0.032(3) 0.023(2) -0.012(2) -0.003(2) 0.002(2)
N5 0.020(3) 0.049(3) 0.019(2) -0.011(2) -0.0045(19) 0.002(2)
N1 0.030(3) 0.034(3) 0.022(2) 0.006(2) -0.011(2) -0.003(2)
N7 0.030(3) 0.035(3) 0.019(2) -0.0027(19) -0.006(2) 0.000(2)
N2 0.053(4) 0.037(3) 0.017(2) -0.006(2) 0.002(2) -0.003(2)
C14 0.014(3) 0.028(3) 0.011(2) -0.0043(19) -0.0029(19) -0.002(2)
C9 0.027(3) 0.028(3) 0.016(3) -0.004(2) -0.005(2) -0.001(2)
N8 0.041(3) 0.028(3) 0.035(3) -0.006(2) -0.002(2) 0.003(2)
C15 0.021(3) 0.021(3) 0.019(2) -0.009(2) -0.002(2) -0.002(2)
C13 0.022(3) 0.025(3) 0.012(2) -0.003(2) -0.006(2) 0.000(2)
C11 0.022(3) 0.026(3) 0.011(2) -0.0025(19) -0.005(2) 0.000(2)
C16 0.018(3) 0.024(3) 0.016(2) 0.001(2) -0.001(2) -0.002(2)
C1 0.027(3) 0.024(3) 0.016(3) 0.000(2) -0.004(2) 0.004(2)
N6 0.042(3) 0.044(3) 0.036(3) -0.019(2) -0.011(2) 0.000(2)
C29 0.019(3) 0.033(3) 0.020(3) -0.002(2) -0.003(2) 0.000(2)
C4 0.022(3) 0.028(3) 0.017(2) -0.006(2) -0.005(2) 0.004(2)
C10 0.021(3) 0.027(3) 0.015(2) -0.002(2) -0.001(2) 0.001(2)
C3 0.017(3) 0.030(3) 0.014(2) -0.001(2) -0.001(2) -0.001(2)
C30 0.028(3) 0.027(3) 0.026(3) -0.003(2) -0.004(2) -0.001(2)
C27 0.021(3) 0.046(4) 0.025(3) 0.004(3) -0.004(2) 0.003(3)
C2 0.020(3) 0.031(3) 0.018(3) 0.001(2) -0.002(2) 0.003(2)
C5 0.025(3) 0.027(3) 0.019(3) 0.001(2) -0.006(2) 0.002(2)
O3 0.184(7) 0.034(3) 0.056(3) -0.012(3) -0.053(4) 0.007(3)
C21 0.017(3) 0.044(3) 0.019(3) -0.010(2) -0.004(2) 0.000(2)
O4 0.169(6) 0.048(3) 0.038(3) -0.017(2) -0.055(4) -0.001(3)
C12 0.020(3) 0.027(3) 0.017(2) -0.006(2) -0.003(2) 0.002(2)
O5 0.226(8) 0.032(3) 0.050(3) -0.025(2) -0.085(4) 0.050(4)
C7 0.029(3) 0.033(3) 0.019(3) -0.008(2) 0.000(2) 0.002(2)
C8 0.025(3) 0.031(3) 0.016(3) -0.002(2) 0.002(2) 0.004(2)
C26 0.028(3) 0.046(4) 0.024(3) 0.006(3) -0.007(2) -0.001(3)
C22 0.021(3) 0.043(3) 0.019(3) -0.014(2) -0.004(2) 0.002(2)
C6 0.024(3) 0.037(3) 0.016(3) -0.001(2) -0.006(2) -0.005(2)
C20 0.022(3) 0.065(4) 0.013(3) -0.002(3) -0.005(2) -0.004(3)
C28 0.019(3) 0.038(3) 0.027(3) 0.000(2) -0.006(2) 0.000(2)
C32 0.026(3) 0.040(3) 0.022(3) -0.014(2) -0.001(2) -0.002(2)
C19 0.025(3) 0.060(4) 0.033(3) -0.038(3) 0.004(3) -0.013(3)
C25 0.021(3) 0.043(4) 0.034(3) 0.018(3) -0.006(3) 0.000(3)
C17 0.036(4) 0.031(3) 0.024(3) 0.007(2) 0.001(3) 0.004(3)
C31 0.029(3) 0.032(3) 0.027(3) 0.008(2) -0.006(2) 0.004(2)
C23 0.034(4) 0.040(3) 0.030(3) -0.011(3) -0.009(3) 0.001(3)
C24 0.043(4) 0.053(4) 0.025(3) -0.018(3) -0.011(3) 0.003(3)
C18 0.034(4) 0.035(4) 0.084(6) -0.022(4) 0.013(4) -0.012(3)

loop_
_atom_type_symbol
_atom_type_description
_atom_type_scat_dispersion_real
_atom_type_scat_dispersion_imag
_atom_type_scat_source
C C 0.0033 0.0016 'International Tables Vol C Tables 4.2.6.8 and 6.1.1.4'
H H 0.0000 0.0000 'International Tables Vol C Tables 4.2.6.8 and 6.1.1.4'
I I -0.4742 1.8119 'International Tables Vol C Tables 4.2.6.8 and 6.1.1.4'
N N 0.0061 0.0033 'International Tables Vol C Tables 4.2.6.8 and 6.1.1.4'
O O 0.0106 0.0060 'International Tables Vol C Tables 4.2.6.8 and 6.1.1.4'

loop_
_geom_angle_atom_site_label_1
_geom_angle_atom_site_label_2
_geom_angle_atom_site_label_3
_geom_angle
_geom_angle_site_symmetry_1
_geom_angle_site_symmetry_3
C28 O10 C25 106.5(5) . .
C20 O9 C17 105.6(5) . .
O6 N3 C13 119.3(4) . .
O5 N3 O6 121.9(5) . .
O5 N3 C13 118.7(4) . .
O7 N4 O8 123.9(4) . .
O7 N4 C15 118.5(4) . .
O8 N4 C15 117.6(4) . .
C23 N5 C22 116.8(5) . .
O1 N1 O2 125.1(5) . .
O1 N1 C5 118.4(4) . .
O2 N1 C5 116.5(5) . .
C31 N7 C30 116.7(5) . .
O3 N2 C7 118.9(5) . .
O4 N2 O3 121.8(5) . .
O4 N2 C7 119.4(5) . .
C15 C14 H14 122.2 . .
C15 C14 C13 115.6(4) . .
C13 C14 H14 122.2 . .
C10 C9 I2 178.0(5) . .
C31 N8 C32 114.9(5) . .
C14 C15 N4 118.2(4) . .
C14 C15 C16 123.6(4) . .
C16 C15 N4 118.2(4) . .
C14 C13 N3 116.9(4) . .
C12 C13 N3 119.5(4) . .
C12 C13 C14 123.6(4) . .
C16 C11 C10 119.3(4) . .
C16 C11 C12 119.8(4) . .
C12 C11 C10 120.9(4) . .
C15 C16 C11 119.0(4) . .
C15 C16 H16 120.5 . .
C11 C16 H16 120.5 . .
C2 C1 I1 177.6(5) . .
C23 N6 C24 115.5(5) . .
C30 C29 C28 123.1(5) . .
C32 C29 C30 116.3(5) . .
C32 C29 C28 120.6(5) . .
C3 C4 H4 120.5 . .
C5 C4 H4 120.5 . .
C5 C4 C3 118.9(5) . .
C9 C10 C11 177.5(5) . .
C4 C3 C2 119.1(5) . .
C8 C3 C4 118.9(5) . .
C8 C3 C2 122.0(5) . .
N7 C30 C29 121.3(5) . .
N7 C30 H30 119.3 . .
C29 C30 H30 119.3 . .
C26 C27 H27 126.3 . .
C28 C27 H27 126.3 . .
C28 C27 C26 107.4(6) . .
C1 C2 C3 176.1(6) . .
C4 C5 N1 117.7(5) . .
C6 C5 N1 118.7(5) . .
C6 C5 C4 123.6(5) . .
C22 C21 C20 122.0(5) . .
C24 C21 C22 115.6(5) . .
C24 C21 C20 122.3(5) . .
C13 C12 C11 118.4(5) . .
C13 C12 H12 120.8 . .
C11 C12 H12 120.8 . .
C8 C7 N2 118.6(5) . .
C6 C7 N2 118.2(5) . .
C6 C7 C8 123.2(5) . .
C3 C8 H8 120.6 . .
C7 C8 C3 118.8(5) . .
C7 C8 H8 120.6 . .
C27 C26 H26 126.7 . .
C25 C26 C27 106.6(5) . .
C25 C26 H26 126.7 . .
N5 C22 C21 121.8(5) . .
N5 C22 H22 119.1 . .
C21 C22 H22 119.1 . .
C5 C6 C7 116.7(5) . .
C5 C6 H6 121.7 . .
C7 C6 H6 121.7 . .
O9 C20 C21 120.1(5) . .
C19 C20 O9 111.4(5) . .
C19 C20 C21 128.5(5) . .
O10 C28 C29 117.5(5) . .
C27 C28 O10 109.1(5) . .
C27 C28 C29 133.4(6) . .
N8 C32 C29 123.7(5) . .
N8 C32 H32 118.1 . .
C29 C32 H32 118.1 . .
C20 C19 H19 126.7 . .
C20 C19 C18 106.5(5) . .
C18 C19 H19 126.7 . .
O10 C25 H25 124.8 . .
C26 C25 O10 110.4(5) . .
C26 C25 H25 124.8 . .
O9 C17 H17 125.5 . .
C18 C17 O9 109.0(6) . .
C18 C17 H17 125.5 . .
N7 C31 H31 116.5 . .
N8 C31 N7 127.0(5) . .
N8 C31 H31 116.5 . .
N5 C23 H23 116.6 . .
N6 C23 N5 126.8(6) . .
N6 C23 H23 116.6 . .
N6 C24 C21 123.5(5) . .
N6 C24 H24 118.2 . .
C21 C24 H24 118.2 . .
C19 C18 H18 126.3 . .
C17 C18 C19 107.4(6) . .
C17 C18 H18 126.3 . .

loop_
_geom_bond_atom_site_label_1
_geom_bond_atom_site_label_2
_geom_bond_distance
_geom_bond_site_symmetry_2
I2 C9 2.023(5) .
I1 C1 2.026(5) .
O10 C28 1.363(7) .
O10 C25 1.382(6) .
O7 N4 1.218(6) .
O8 N4 1.235(5) .
O1 N1 1.215(6) .
O2 N1 1.234(6) .
O6 N3 1.211(5) .
O9 C20 1.372(6) .
O9 C17 1.392(6) .
N3 C13 1.462(6) .
N3 O5 1.202(6) .
N4 C15 1.465(6) .
N5 C22 1.341(7) .
N5 C23 1.336(7) .
N1 C5 1.486(6) .
N7 C30 1.341(7) .
N7 C31 1.330(7) .
N2 O3 1.209(6) .
N2 O4 1.189(6) .
N2 C7 1.470(7) .
C14 H14 0.9500 .
C14 C15 1.382(7) .
C14 C13 1.391(7) .
C9 C10 1.199(7) .
N8 C32 1.336(7) .
N8 C31 1.330(7) .
C15 C16 1.389(7) .
C13 C12 1.390(6) .
C11 C16 1.390(7) .
C11 C10 1.427(6) .
C11 C12 1.400(7) .
C16 H16 0.9500 .
C1 C2 1.195(7) .
N6 C23 1.322(7) .
N6 C24 1.343(8) .
C29 C30 1.390(7) .
C29 C28 1.453(7) .
C29 C32 1.376(8) .
C4 H4 0.9500 .
C4 C3 1.410(7) .
C4 C5 1.374(7) .
C3 C2 1.427(7) .
C3 C8 1.397(7) .
C30 H30 0.9500 .
C27 H27 0.9500 .
C27 C26 1.419(8) .
C27 C28 1.349(8) .
C5 C6 1.366(7) .
C21 C22 1.393(7) .
C21 C20 1.459(8) .
C21 C24 1.387(8) .
C12 H12 0.9500 .
C7 C8 1.386(7) .
C7 C6 1.379(7) .
C8 H8 0.9500 .
C26 H26 0.9500 .
C26 C25 1.322(9) .
C22 H22 0.9500 .
C6 H6 0.9500 .
C20 C19 1.294(8) .
C32 H32 0.9500 .
C19 H19 0.9500 .
C19 C18 1.440(9) .
C25 H25 0.9500 .
C17 H17 0.9500 .
C17 C18 1.318(9) .
C31 H31 0.9500 .
C23 H23 0.9500 .
C24 H24 0.9500 .
C18 H18 0.9500 .
